data_7159518
loop_
_publ_author_name
'Zhao, Jianbo'
'Wu, Min'
'Luo, Jiamin'
'Shi, Lei'
'Li, Hao'

_publ_section_title
;
 N-Heterocyclic carbene-catalyzed enantioselective annulation of
 2-amino-1<i>H</i>-indoles and bromoenals for the synthesis of chiral
 2-aryl-2,3-dihydropyrimido[1,2-<i>a</i>]indol-4 (1<i>H</i>)-ones.
;
_journal_issue 33
_journal_name_full 'Organic &amp; biomolecular chemistry'
_journal_page_first 6675
_journal_page_last 6680
_journal_paper_doi 10.1039/d3ob01006f
_journal_volume 21
_journal_year 2023
_chemical_absolute_configuration ad
_chemical_formula_sum 'C18 H13 N3 O'
_chemical_formula_weight 287.31
_space_group_crystal_system monoclinic
_space_group_IT_number 4
_space_group_name_Hall 'P 2yb'
_space_group_name_H-M_alt 'P 1 21 1'
_atom_sites_solution_hydrogens geom
_audit_creation_method SHELXL-2013
_audit_update_record
;
2023-05-03 deposited with the CCDC.	2023-08-01 downloaded from the CCDC.
;
_cell_angle_alpha 90
_cell_angle_beta 93.864(2)
_cell_angle_gamma 90
_cell_formula_units_Z 4
_cell_length_a 5.4603(2)
_cell_length_b 20.5881(9)
_cell_length_c 12.9406(6)
_cell_measurement_reflns_used 5458
_cell_measurement_temperature 293(2)
_cell_measurement_theta_max 137.743
_cell_measurement_theta_min 8.083
_cell_volume 1451.44(11)
_computing_cell_refinement 'Bruker SAINT'
_computing_data_collection 'Bruker APEX2'
_computing_data_reduction 'Bruker SAINT'
_computing_molecular_graphics 'Bruker SHELXTL'
_computing_publication_material 'Bruker SHELXTL'
_computing_structure_refinement 'SHELXL-2013 (Sheldrick, 2013)'
_computing_structure_solution 'SHELXS-97 (Sheldrick 2008)'
_diffrn_ambient_temperature 293(2)
_diffrn_measured_fraction_theta_full 0.996
_diffrn_measured_fraction_theta_max 0.996
_diffrn_measurement_device_type 'Bruker APEX-II CCD'
_diffrn_measurement_method '\f and \w scans'
_diffrn_radiation_type CuK\a
_diffrn_radiation_wavelength 1.54178
_diffrn_reflns_av_R_equivalents 0.0789
_diffrn_reflns_av_unetI/netI 0.0647
_diffrn_reflns_Laue_measured_fraction_full 0.996
_diffrn_reflns_Laue_measured_fraction_max 0.996
_diffrn_reflns_limit_h_max 6
_diffrn_reflns_limit_h_min -6
_diffrn_reflns_limit_k_max 24
_diffrn_reflns_limit_k_min -24
_diffrn_reflns_limit_l_max 15
_diffrn_reflns_limit_l_min -15
_diffrn_reflns_number 19539
_diffrn_reflns_point_group_measured_fraction_full 0.993
_diffrn_reflns_point_group_measured_fraction_max 0.993
_diffrn_reflns_theta_full 67.679
_diffrn_reflns_theta_max 67.985
_diffrn_reflns_theta_min 4.041
_exptl_absorpt_coefficient_mu 0.675
_exptl_absorpt_correction_T_max 0.7533
_exptl_absorpt_correction_T_min 0.5264
_exptl_absorpt_correction_type multi-scan
_exptl_absorpt_process_details sadabs
_exptl_crystal_colour colorless
_exptl_crystal_density_diffrn 1.315
_exptl_crystal_description prismatic
_exptl_crystal_F_000 600
_exptl_crystal_size_max 0.140
_exptl_crystal_size_mid 0.120
_exptl_crystal_size_min 0.060
_refine_diff_density_max 0.234
_refine_diff_density_min -0.206
_refine_diff_density_rms 0.041
_refine_ls_abs_structure_details
; 
 Flack x determined using 1569 quotients [(I+)-(I-)]/[(I+)+(I-)] 
 (Parsons and Flack (2004), Acta Cryst. A60, s61). 
;
_refine_ls_abs_structure_Flack 0.0(3)
_refine_ls_extinction_coef 0.037(6)
_refine_ls_extinction_expression Fc^*^=kFc[1+0.001xFc^2^\l^3^/sin(2\q)]^-1/4^
_refine_ls_extinction_method SHELXL
_refine_ls_goodness_of_fit_ref 1.053
_refine_ls_hydrogen_treatment constr
_refine_ls_matrix_type full
_refine_ls_number_parameters 386
_refine_ls_number_reflns 5271
_refine_ls_number_restraints 25
_refine_ls_restrained_S_all 1.073
_refine_ls_R_factor_all 0.0812
_refine_ls_R_factor_gt 0.0644
_refine_ls_shift/su_max 0.000
_refine_ls_shift/su_mean 0.000
_refine_ls_structure_factor_coef Fsqd
_refine_ls_weighting_details 'w=1/[\s^2^(Fo^2^)+(0.1010P)^2^+0.1783P] where P=(Fo^2^+2Fc^2^)/3'
_refine_ls_weighting_scheme calc
_refine_ls_wR_factor_gt 0.1718
_refine_ls_wR_factor_ref 0.1932
_reflns_Friedel_coverage 0.934
_reflns_Friedel_fraction_full 0.989
_reflns_Friedel_fraction_max 0.989
_reflns_number_gt 4026
_reflns_number_total 5271
_reflns_threshold_expression 'I > 2\s(I)'
_cod_data_source_file d3ob01006f2.cif
_cod_data_source_block d8v23073
_cod_depositor_comments 'Adding full bibliography for 7159518.cif.'
_cod_original_sg_symbol_H-M 'P 21'
_cod_database_code 7159518
_shelx_space_group_comment
; 
The symmetry employed for this shelxl refinement is uniquely defined 
by the following loop, which should always be used as a source of 
symmetry information in preference to the above space-group names. 
They are only intended as comments. 
;
_shelx_estimated_absorpt_t_min 0.911
_shelx_estimated_absorpt_t_max 0.961
_shelxl_version_number 2013-4

loop_
_space_group_symop_operation_xyz
'x, y, z'
'-x, y+1/2, -z'

loop_
_atom_site_label
_atom_site_type_symbol
_atom_site_fract_x
_atom_site_fract_y
_atom_site_fract_z
_atom_site_U_iso_or_equiv
_atom_site_adp_type
_atom_site_occupancy
_atom_site_site_symmetry_order
_atom_site_calc_flag
_atom_site_refinement_flags_posn
_atom_site_refinement_flags_adp
_atom_site_refinement_flags_occupancy
_atom_site_disorder_assembly
_atom_site_disorder_group
O1 O 0.2818(7) 0.2922(2) 0.4510(4) 0.0918(13) Uani 1 1 d . . . . .
N1 N 0.8661(9) 0.4093(2) 0.4194(4) 0.0730(12) Uani 1 1 d . . . . .
H1 H 0.9451 0.4444 0.4081 0.088 Uiso 1 1 calc R U . . .
N2 N 0.5974(7) 0.3527(2) 0.5233(4) 0.0713(11) Uani 1 1 d . . . . .
N3 N 1.2314(10) 0.4939(3) 0.6561(5) 0.0901(15) Uani 1 1 d . . . . .
C1 C 0.4572(9) 0.3275(2) 0.4383(5) 0.0750(15) Uani 1 1 d . . . . .
C2 C 0.5352(10) 0.3486(3) 0.3354(5) 0.0819(16) Uani 1 1 d . . . . .
H2A H 0.4448 0.3874 0.3138 0.098 Uiso 1 1 calc R U . . .
H2B H 0.4940 0.3148 0.2849 0.098 Uiso 1 1 calc R U . . .
C3 C 0.8079(10) 0.3626(2) 0.3366(4) 0.0716(13) Uani 1 1 d . . . . .
H3 H 0.8954 0.3222 0.3549 0.086 Uiso 1 1 calc R U . . .
C4 C 0.8905(11) 0.3851(3) 0.2343(5) 0.0782(15) Uani 1 1 d . . . . .
C5 C 0.9498(16) 0.3407(4) 0.1625(6) 0.107(2) Uani 1 1 d . . . . .
H5 H 0.9310 0.2968 0.1768 0.129 Uiso 1 1 calc R U . . .
C6 C 1.038(2) 0.3588(6) 0.0686(6) 0.133(3) Uani 1 1 d . . . . .
H6 H 1.0764 0.3270 0.0215 0.160 Uiso 1 1 calc R U . . .
C7 C 1.067(2) 0.4214(6) 0.0448(7) 0.141(4) Uani 1 1 d . . . . .
H7 H 1.1223 0.4339 -0.0186 0.169 Uiso 1 1 calc R U . . .
C8 C 1.012(3) 0.4666(5) 0.1188(8) 0.159(5) Uani 1 1 d . . . . .
H8 H 1.0372 0.5104 0.1056 0.191 Uiso 1 1 calc R U . . .
C9 C 0.9212(19) 0.4487(3) 0.2113(6) 0.117(3) Uani 1 1 d . . . . .
H9 H 0.8806 0.4805 0.2583 0.140 Uiso 1 1 calc R U . . .
C10 C 0.7926(8) 0.3956(2) 0.5136(5) 0.0670(13) Uani 1 1 d . . . . .
C11 C 0.8764(9) 0.4157(2) 0.6113(4) 0.0703(13) Uani 1 1 d . . . . .
C12 C 0.7281(9) 0.3841(3) 0.6854(5) 0.0733(14) Uani 1 1 d . . . . .
C13 C 0.5541(9) 0.3460(2) 0.6290(5) 0.0741(14) Uani 1 1 d . . . . .
C14 C 0.3809(11) 0.3094(3) 0.6767(7) 0.0882(19) Uani 1 1 d . . . . .
H14 H 0.2666 0.2841 0.6384 0.106 Uiso 1 1 calc R U . . .
C15 C 0.3855(13) 0.3121(4) 0.7845(7) 0.098(2) Uani 1 1 d . . . . .
H15 H 0.2702 0.2888 0.8191 0.118 Uiso 1 1 calc R U . . .
C16 C 0.5595(13) 0.3492(4) 0.8408(6) 0.0969(19) Uani 1 1 d . . . . .
H16 H 0.5611 0.3499 0.9127 0.116 Uiso 1 1 calc R U . . .
C17 C 0.7323(12) 0.3855(3) 0.7908(6) 0.0859(16) Uani 1 1 d . . . . .
H17 H 0.8487 0.4103 0.8289 0.103 Uiso 1 1 calc R U . . .
C18 C 1.0732(10) 0.4582(3) 0.6345(5) 0.0725(13) Uani 1 1 d . . . . .
O2 O 1.2357(8) 0.7077(2) 0.5991(4) 0.0958(14) Uani 1 1 d . . . . .
N4 N 0.6585(8) 0.5903(2) 0.6393(4) 0.0711(11) Uani 1 1 d . . . . .
H4 H 0.5201 0.5713 0.6459 0.085 Uiso 1 1 calc R U . . .
N5 N 0.9317(7) 0.64303(19) 0.5318(4) 0.0699(11) Uani 1 1 d . . . . .
N6 N 0.2913(10) 0.4998(3) 0.4108(5) 0.0925(15) Uani 1 1 d . . . . .
C19 C 1.0548(10) 0.6761(3) 0.6117(5) 0.0771(15) Uani 1 1 d . . . . .
C20 C 0.9330(12) 0.6725(3) 0.7101(5) 0.0891(17) Uani 1 1 d . . . . .
H20A H 0.8108 0.7067 0.7102 0.107 Uiso 1 1 calc R U . . .
H20B H 1.0545 0.6813 0.7666 0.107 Uiso 1 1 calc R U . . .
C21 C 0.8095(11) 0.6087(3) 0.7313(5) 0.0768(14) Uani 1 1 d . . . . .
H21 H 0.9373 0.5756 0.7437 0.092 Uiso 1 1 calc R U . . .
C22 C 0.6597(9) 0.6117(2) 0.8260(3) 0.0796(14) Uani 1 1 d G . . . .
C23 C 0.5542(13) 0.6690(2) 0.8585(5) 0.144(3) Uani 1 1 d G U . . .
H23 H 0.5736 0.7073 0.8217 0.172 Uiso 1 1 calc R U . . .
C24 C 0.4196(14) 0.6691(3) 0.9459(5) 0.151(3) Uani 1 1 d G U . . .
H24 H 0.3489 0.7074 0.9677 0.181 Uiso 1 1 calc R U . . .
C25 C 0.3905(14) 0.6119(4) 1.0008(5) 0.151(3) Uani 1 1 d G U . . .
H25 H 0.3005 0.6119 1.0593 0.181 Uiso 1 1 calc R U . . .
C26 C 0.4961(17) 0.5546(3) 0.9684(6) 0.167(3) Uani 1 1 d G U . . .
H26 H 0.4767 0.5163 1.0051 0.200 Uiso 1 1 calc R U . . .
C27 C 0.6307(14) 0.5545(2) 0.8809(5) 0.160(3) Uani 1 1 d G U . . .
H27 H 0.7013 0.5162 0.8592 0.191 Uiso 1 1 calc R U . . .
C28 C 0.7299(9) 0.6023(2) 0.5450(4) 0.0666(13) Uani 1 1 d . . . . .
C29 C 0.6346(9) 0.5827(2) 0.4485(4) 0.0665(12) Uani 1 1 d . . . . .
C30 C 0.7758(10) 0.6137(2) 0.3706(5) 0.0696(13) Uani 1 1 d . . . . .
C31 C 0.9616(10) 0.6498(2) 0.4239(5) 0.0706(14) Uani 1 1 d . . . . .
C32 C 1.1329(11) 0.6852(3) 0.3724(6) 0.0850(17) Uani 1 1 d . . . . .
H32 H 1.2582 0.7082 0.4081 0.102 Uiso 1 1 calc R U . . .
C33 C 1.1081(13) 0.6843(3) 0.2662(6) 0.0950(19) Uani 1 1 d . . . . .
H33 H 1.2193 0.7075 0.2293 0.114 Uiso 1 1 calc R U . . .
C34 C 0.9219(13) 0.6498(3) 0.2119(6) 0.0959(19) Uani 1 1 d . . . . .
H34 H 0.9099 0.6509 0.1399 0.115 Uiso 1 1 calc R U . . .
C35 C 0.7553(12) 0.6140(3) 0.2633(5) 0.0848(16) Uani 1 1 d . . . . .
H35 H 0.6320 0.5906 0.2269 0.102 Uiso 1 1 calc R U . . .
C36 C 0.4426(10) 0.5383(3) 0.4279(5) 0.0725(13) Uani 1 1 d . . . . .

loop_
_atom_site_aniso_label
_atom_site_aniso_U_11
_atom_site_aniso_U_22
_atom_site_aniso_U_33
_atom_site_aniso_U_23
_atom_site_aniso_U_13
_atom_site_aniso_U_12
O1 0.061(2) 0.082(3) 0.129(4) -0.012(2) -0.012(2) -0.011(2)
N1 0.076(3) 0.057(2) 0.084(3) -0.006(2) -0.008(2) -0.008(2)
N2 0.058(2) 0.059(2) 0.095(3) -0.008(2) -0.007(2) -0.0053(19)
N3 0.082(3) 0.078(3) 0.109(4) -0.018(3) -0.001(3) -0.017(3)
C1 0.053(2) 0.056(3) 0.114(5) -0.013(3) -0.012(3) 0.002(2)
C2 0.074(3) 0.067(3) 0.100(4) -0.009(3) -0.026(3) -0.002(3)
C3 0.069(3) 0.053(2) 0.091(4) -0.008(2) -0.013(2) 0.002(2)
C4 0.082(3) 0.066(3) 0.084(4) -0.005(3) -0.014(3) -0.005(3)
C5 0.141(6) 0.089(4) 0.089(5) -0.010(4) -0.015(4) 0.021(4)
C6 0.186(9) 0.133(7) 0.078(5) -0.013(5) -0.005(5) 0.028(7)
C7 0.193(10) 0.144(8) 0.084(5) -0.005(5) -0.002(6) -0.030(7)
C8 0.268(14) 0.107(6) 0.100(6) 0.012(5) 0.001(7) -0.041(8)
C9 0.187(9) 0.064(4) 0.096(5) 0.001(3) -0.008(5) -0.010(4)
C10 0.055(2) 0.048(2) 0.096(4) -0.007(2) -0.007(2) 0.003(2)
C11 0.061(3) 0.058(3) 0.091(4) -0.012(2) -0.004(2) -0.002(2)
C12 0.064(3) 0.057(3) 0.099(4) -0.010(3) 0.003(3) 0.004(2)
C13 0.062(3) 0.057(3) 0.104(4) -0.007(3) 0.005(3) 0.001(2)
C14 0.064(3) 0.063(3) 0.139(6) -0.004(3) 0.013(3) -0.003(3)
C15 0.089(4) 0.090(4) 0.118(6) 0.002(4) 0.021(4) 0.000(3)
C16 0.095(4) 0.092(4) 0.106(5) -0.011(4) 0.018(4) -0.003(4)
C17 0.088(4) 0.074(3) 0.096(5) -0.013(3) 0.007(3) -0.002(3)
C18 0.070(3) 0.061(3) 0.086(4) -0.011(2) -0.003(2) -0.001(2)
O2 0.078(2) 0.074(2) 0.135(4) -0.014(2) 0.003(2) -0.019(2)
N4 0.073(3) 0.061(2) 0.079(3) -0.006(2) 0.000(2) -0.015(2)
N5 0.067(2) 0.047(2) 0.096(3) -0.004(2) 0.004(2) -0.0067(19)
N6 0.088(3) 0.085(3) 0.103(4) -0.010(3) -0.001(3) -0.020(3)
C19 0.071(3) 0.051(3) 0.108(4) -0.011(3) -0.002(3) -0.005(2)
C20 0.095(4) 0.075(4) 0.096(4) -0.019(3) 0.003(3) -0.016(3)
C21 0.076(3) 0.064(3) 0.089(4) -0.010(3) -0.005(3) -0.001(2)
C22 0.083(3) 0.080(3) 0.075(3) -0.008(3) -0.003(3) -0.003(3)
C23 0.187(7) 0.125(6) 0.124(6) 0.013(5) 0.046(5) 0.055(5)
C24 0.187(6) 0.142(5) 0.130(5) 0.002(4) 0.047(5) 0.044(5)
C25 0.184(6) 0.145(5) 0.130(5) 0.008(5) 0.055(5) 0.020(5)
C26 0.213(7) 0.133(5) 0.163(6) 0.028(5) 0.076(5) 0.010(5)
C27 0.216(8) 0.102(5) 0.171(7) 0.026(5) 0.092(6) 0.006(6)
C28 0.068(3) 0.043(2) 0.088(4) -0.005(2) 0.005(2) -0.006(2)
C29 0.062(3) 0.052(2) 0.086(4) -0.004(2) 0.004(2) -0.008(2)
C30 0.068(3) 0.054(2) 0.088(4) -0.002(3) 0.011(2) 0.002(2)
C31 0.071(3) 0.046(2) 0.096(4) -0.004(2) 0.011(3) 0.003(2)
C32 0.077(3) 0.061(3) 0.119(5) 0.000(3) 0.020(3) -0.005(3)
C33 0.100(5) 0.080(4) 0.108(5) 0.000(4) 0.033(4) -0.005(4)
C34 0.104(5) 0.084(4) 0.103(5) 0.005(4) 0.030(4) 0.007(4)
C35 0.087(4) 0.072(3) 0.097(4) -0.003(3) 0.012(3) 0.002(3)
C36 0.069(3) 0.061(3) 0.088(4) -0.007(2) 0.003(3) -0.006(2)

loop_
_atom_type_symbol
_atom_type_description
_atom_type_scat_dispersion_real
_atom_type_scat_dispersion_imag
_atom_type_scat_source
C C 0.0181 0.0091 'International Tables Vol C Tables 4.2.6.8 and 6.1.1.4'
H H 0.0000 0.0000 'International Tables Vol C Tables 4.2.6.8 and 6.1.1.4'
N N 0.0311 0.0180 'International Tables Vol C Tables 4.2.6.8 and 6.1.1.4'
O O 0.0492 0.0322 'International Tables Vol C Tables 4.2.6.8 and 6.1.1.4'

loop_
_geom_angle_atom_site_label_1
_geom_angle_atom_site_label_2
_geom_angle_atom_site_label_3
_geom_angle
_geom_angle_site_symmetry_1
_geom_angle_site_symmetry_3
_geom_angle_publ_flag
C10 N1 C3 117.8(4) . . ?
C10 N1 H1 121.1 . . ?
C3 N1 H1 121.1 . . ?
C1 N2 C10 123.0(5) . . ?
C1 N2 C13 127.5(5) . . ?
C10 N2 C13 109.1(4) . . ?
O1 C1 N2 120.5(6) . . ?
O1 C1 C2 124.5(5) . . ?
N2 C1 C2 115.0(5) . . ?
C1 C2 C3 112.7(5) . . ?
C1 C2 H2A 109.1 . . ?
C3 C2 H2A 109.1 . . ?
C1 C2 H2B 109.1 . . ?
C3 C2 H2B 109.1 . . ?
H2A C2 H2B 107.8 . . ?
N1 C3 C4 112.4(4) . . ?
N1 C3 C2 107.4(5) . . ?
C4 C3 C2 113.7(5) . . ?
N1 C3 H3 107.7 . . ?
C4 C3 H3 107.7 . . ?
C2 C3 H3 107.7 . . ?
C9 C4 C5 117.5(7) . . ?
C9 C4 C3 122.7(6) . . ?
C5 C4 C3 119.7(6) . . ?
C4 C5 C6 122.0(8) . . ?
C4 C5 H5 119.0 . . ?
C6 C5 H5 119.0 . . ?
C7 C6 C5 121.0(9) . . ?
C7 C6 H6 119.5 . . ?
C5 C6 H6 119.5 . . ?
C6 C7 C8 117.0(9) . . ?
C6 C7 H7 121.5 . . ?
C8 C7 H7 121.5 . . ?
C9 C8 C7 122.0(9) . . ?
C9 C8 H8 119.0 . . ?
C7 C8 H8 119.0 . . ?
C4 C9 C8 120.4(8) . . ?
C4 C9 H9 119.8 . . ?
C8 C9 H9 119.8 . . ?
N1 C10 C11 132.1(5) . . ?
N1 C10 N2 119.5(5) . . ?
C11 C10 N2 108.5(5) . . ?
C10 C11 C18 125.9(5) . . ?
C10 C11 C12 107.8(5) . . ?
C18 C11 C12 126.3(5) . . ?
C17 C12 C13 119.9(5) . . ?
C17 C12 C11 132.8(5) . . ?
C13 C12 C11 107.3(5) . . ?
C14 C13 C12 122.2(6) . . ?
C14 C13 N2 130.4(6) . . ?
C12 C13 N2 107.4(5) . . ?
C13 C14 C15 117.2(6) . . ?
C13 C14 H14 121.4 . . ?
C15 C14 H14 121.4 . . ?
C16 C15 C14 120.9(7) . . ?
C16 C15 H15 119.6 . . ?
C14 C15 H15 119.6 . . ?
C15 C16 C17 120.7(7) . . ?
C15 C16 H16 119.6 . . ?
C17 C16 H16 119.6 . . ?
C12 C17 C16 119.1(6) . . ?
C12 C17 H17 120.5 . . ?
C16 C17 H17 120.5 . . ?
N3 C18 C11 177.9(7) . . ?
C28 N4 C21 121.3(5) . . ?
C28 N4 H4 119.4 . . ?
C21 N4 H4 119.4 . . ?
C19 N5 C28 123.5(5) . . ?
C19 N5 C31 127.3(5) . . ?
C28 N5 C31 108.7(4) . . ?
O2 C19 N5 122.0(6) . . ?
O2 C19 C20 124.4(6) . . ?
N5 C19 C20 113.5(5) . . ?
C19 C20 C21 115.5(5) . . ?
C19 C20 H20A 108.4 . . ?
C21 C20 H20A 108.4 . . ?
C19 C20 H20B 108.4 . . ?
C21 C20 H20B 108.4 . . ?
H20A C20 H20B 107.5 . . ?
N4 C21 C20 108.3(5) . . ?
N4 C21 C22 111.4(5) . . ?
C20 C21 C22 112.4(5) . . ?
N4 C21 H21 108.2 . . ?
C20 C21 H21 108.2 . . ?
C22 C21 H21 108.2 . . ?
C23 C22 C27 120.0 . . ?
C23 C22 C21 122.4(4) . . ?
C27 C22 C21 117.6(4) . . ?
C24 C23 C22 120.0 . . ?
C24 C23 H23 120.0 . . ?
C22 C23 H23 120.0 . . ?
C23 C24 C25 120.0 . . ?
C23 C24 H24 120.0 . . ?
C25 C24 H24 120.0 . . ?
C26 C25 C24 120.0 . . ?
C26 C25 H25 120.0 . . ?
C24 C25 H25 120.0 . . ?
C25 C26 C27 120.0 . . ?
C25 C26 H26 120.0 . . ?
C27 C26 H26 120.0 . . ?
C26 C27 C22 120.0 . . ?
C26 C27 H27 120.0 . . ?
C22 C27 H27 120.0 . . ?
N4 C28 C29 131.4(5) . . ?
N4 C28 N5 120.2(5) . . ?
C29 C28 N5 108.4(5) . . ?
C28 C29 C36 126.4(5) . . ?
C28 C29 C30 108.3(5) . . ?
C36 C29 C30 125.3(5) . . ?
C35 C30 C31 119.9(5) . . ?
C35 C30 C29 133.2(5) . . ?
C31 C30 C29 106.9(5) . . ?
C32 C31 C30 122.0(6) . . ?
C32 C31 N5 130.3(5) . . ?
C30 C31 N5 107.7(4) . . ?
C33 C32 C31 116.7(6) . . ?
C33 C32 H32 121.7 . . ?
C31 C32 H32 121.7 . . ?
C32 C33 C34 122.2(6) . . ?
C32 C33 H33 118.9 . . ?
C34 C33 H33 118.9 . . ?
C35 C34 C33 120.9(7) . . ?
C35 C34 H34 119.6 . . ?
C33 C34 H34 119.6 . . ?
C34 C35 C30 118.4(7) . . ?
C34 C35 H35 120.8 . . ?
C30 C35 H35 120.8 . . ?
N6 C36 C29 177.3(6) . . ?

loop_
_geom_bond_atom_site_label_1
_geom_bond_atom_site_label_2
_geom_bond_distance
_geom_bond_site_symmetry_2
_geom_bond_publ_flag
O1 C1 1.222(7) . ?
N1 C10 1.339(8) . ?
N1 C3 1.458(7) . ?
N1 H1 0.8600 . ?
N2 C1 1.397(7) . ?
N2 C10 1.396(6) . ?
N2 C13 1.410(8) . ?
N3 C18 1.154(7) . ?
C1 C2 1.490(9) . ?
C2 C3 1.516(8) . ?
C2 H2A 0.9700 . ?
C2 H2B 0.9700 . ?
C3 C4 1.501(9) . ?
C3 H3 0.9800 . ?
C4 C9 1.356(9) . ?
C4 C5 1.358(9) . ?
C5 C6 1.388(13) . ?
C5 H5 0.9300 . ?
C6 C7 1.336(14) . ?
C6 H6 0.9300 . ?
C7 C8 1.383(15) . ?
C7 H7 0.9300 . ?
C8 C9 1.376(13) . ?
C8 H8 0.9300 . ?
C9 H9 0.9300 . ?
C10 C11 1.379(8) . ?
C11 C18 1.401(8) . ?
C11 C12 1.450(8) . ?
C12 C17 1.363(9) . ?
C12 C13 1.399(8) . ?
C13 C14 1.386(8) . ?
C14 C15 1.395(11) . ?
C14 H14 0.9300 . ?
C15 C16 1.387(11) . ?
C15 H15 0.9300 . ?
C16 C17 1.397(10) . ?
C16 H16 0.9300 . ?
C17 H17 0.9300 . ?
O2 C19 1.203(7) . ?
N4 C28 1.329(7) . ?
N4 C21 1.452(7) . ?
N4 H4 0.8600 . ?
N5 C19 1.375(7) . ?
N5 C28 1.405(6) . ?
N5 C31 1.424(7) . ?
N6 C36 1.155(7) . ?
C19 C20 1.478(9) . ?
C20 C21 1.511(8) . ?
C20 H20A 0.9700 . ?
C20 H20B 0.9700 . ?
C21 C22 1.520(7) . ?
C21 H21 0.9800 . ?
C22 C23 1.3900 . ?
C22 C27 1.3900 . ?
C23 C24 1.3900 . ?
C23 H23 0.9300 . ?
C24 C25 1.3900 . ?
C24 H24 0.9300 . ?
C25 C26 1.3900 . ?
C25 H25 0.9300 . ?
C26 C27 1.3900 . ?
C26 H26 0.9300 . ?
C27 H27 0.9300 . ?
C28 C29 1.381(8) . ?
C29 C36 1.403(7) . ?
C29 C30 1.457(8) . ?
C30 C35 1.385(9) . ?
C30 C31 1.401(8) . ?
C31 C32 1.390(8) . ?
C32 C33 1.372(10) . ?
C32 H32 0.9300 . ?
C33 C34 1.392(10) . ?
C33 H33 0.9300 . ?
C34 C35 1.376(9) . ?
C34 H34 0.9300 . ?
C35 H35 0.9300 . ?

loop_
_geom_hbond_atom_site_label_D
_geom_hbond_atom_site_label_H
_geom_hbond_atom_site_label_A
_geom_hbond_distance_DH
_geom_hbond_distance_HA
_geom_hbond_distance_DA
_geom_hbond_angle_DHA
_geom_hbond_site_symmetry_A
C32 H32 O2 0.93 2.48 2.986(9) 114.1 .
C21 H21 N3 0.98 2.63 3.484(8) 145.2 .
N4 H4 N3 0.86 2.25 3.081(7) 161.9 1_455
C14 H14 O1 0.93 2.44 2.956(10) 115.1 .
C3 H3 O2 0.98 2.55 3.309(7) 134.6 2_746
C3 H3 O1 0.98 2.45 3.236(7) 136.4 1_655
N1 H1 N6 0.86 2.21 2.986(7) 150.6 1_655
N1 H1 N6 0.86 2.21 2.986(7) 150.6 1_655
C3 H3 O1 0.98 2.45 3.236(7) 136.4 1_655
C3 H3 O2 0.98 2.55 3.309(7) 134.6 2_746
C14 H14 O1 0.93 2.44 2.956(10) 115.1 .
N4 H4 N3 0.86 2.25 3.081(7) 161.9 1_455
C21 H21 N3 0.98 2.63 3.484(8) 145.2 .
C32 H32 O2 0.93 2.48 2.986(9) 114.1 .

loop_
_geom_torsion_atom_site_label_1
_geom_torsion_atom_site_label_2
_geom_torsion_atom_site_label_3
_geom_torsion_atom_site_label_4
_geom_torsion
_geom_torsion_site_symmetry_1
_geom_torsion_site_symmetry_2
_geom_torsion_site_symmetry_3
_geom_torsion_site_symmetry_4
_geom_torsion_publ_flag
C10 N2 C1 O1 -177.0(5) . . . . ?
C13 N2 C1 O1 -4.5(8) . . . . ?
C10 N2 C1 C2 1.5(7) . . . . ?
C13 N2 C1 C2 173.9(5) . . . . ?
O1 C1 C2 C3 -152.0(5) . . . . ?
N2 C1 C2 C3 29.6(6) . . . . ?
C10 N1 C3 C4 177.4(5) . . . . ?
C10 N1 C3 C2 51.6(6) . . . . ?
C1 C2 C3 N1 -53.9(6) . . . . ?
C1 C2 C3 C4 -178.9(5) . . . . ?
N1 C3 C4 C9 -24.9(9) . . . . ?
C2 C3 C4 C9 97.4(8) . . . . ?
N1 C3 C4 C5 151.7(6) . . . . ?
C2 C3 C4 C5 -86.0(7) . . . . ?
C9 C4 C5 C6 -0.3(11) . . . . ?
C3 C4 C5 C6 -177.1(7) . . . . ?
C4 C5 C6 C7 -0.1(15) . . . . ?
C5 C6 C7 C8 1.5(18) . . . . ?
C6 C7 C8 C9 -2.6(19) . . . . ?
C5 C4 C9 C8 -0.8(13) . . . . ?
C3 C4 C9 C8 175.9(9) . . . . ?
C7 C8 C9 C4 2.3(18) . . . . ?
C3 N1 C10 C11 156.4(5) . . . . ?
C3 N1 C10 N2 -22.7(7) . . . . ?
C1 N2 C10 N1 -6.3(7) . . . . ?
C13 N2 C10 N1 180.0(4) . . . . ?
C1 N2 C10 C11 174.4(4) . . . . ?
C13 N2 C10 C11 0.7(5) . . . . ?
N1 C10 C11 C18 -0.2(9) . . . . ?
N2 C10 C11 C18 178.9(5) . . . . ?
N1 C10 C11 C12 -179.1(5) . . . . ?
N2 C10 C11 C12 0.1(6) . . . . ?
C10 C11 C12 C17 178.9(6) . . . . ?
C18 C11 C12 C17 0.0(10) . . . . ?
C10 C11 C12 C13 -0.9(6) . . . . ?
C18 C11 C12 C13 -179.7(5) . . . . ?
C17 C12 C13 C14 0.7(8) . . . . ?
C11 C12 C13 C14 -179.5(5) . . . . ?
C17 C12 C13 N2 -178.5(5) . . . . ?
C11 C12 C13 N2 1.3(5) . . . . ?
C1 N2 C13 C14 6.3(9) . . . . ?
C10 N2 C13 C14 179.7(5) . . . . ?
C1 N2 C13 C12 -174.6(5) . . . . ?
C10 N2 C13 C12 -1.3(5) . . . . ?
C12 C13 C14 C15 0.3(8) . . . . ?
N2 C13 C14 C15 179.2(5) . . . . ?
C13 C14 C15 C16 -1.1(9) . . . . ?
C14 C15 C16 C17 1.0(11) . . . . ?
C13 C12 C17 C16 -0.8(8) . . . . ?
C11 C12 C17 C16 179.5(6) . . . . ?
C15 C16 C17 C12 0.0(10) . . . . ?
C28 N5 C19 O2 175.6(5) . . . . ?
C31 N5 C19 O2 -13.0(9) . . . . ?
C28 N5 C19 C20 -8.6(7) . . . . ?
C31 N5 C19 C20 162.8(5) . . . . ?
O2 C19 C20 C21 -148.1(6) . . . . ?
N5 C19 C20 C21 36.2(8) . . . . ?
C28 N4 C21 C20 36.5(7) . . . . ?
C28 N4 C21 C22 160.6(5) . . . . ?
C19 C20 C21 N4 -48.7(7) . . . . ?
C19 C20 C21 C22 -172.2(5) . . . . ?
N4 C21 C22 C23 -93.6(6) . . . . ?
C20 C21 C22 C23 28.2(7) . . . . ?
N4 C21 C22 C27 86.6(6) . . . . ?
C20 C21 C22 C27 -151.6(5) . . . . ?
C27 C22 C23 C24 0.0 . . . . ?
C21 C22 C23 C24 -179.8(5) . . . . ?
C22 C23 C24 C25 0.0 . . . . ?
C23 C24 C25 C26 0.0 . . . . ?
C24 C25 C26 C27 0.0 . . . . ?
C25 C26 C27 C22 0.0 . . . . ?
C23 C22 C27 C26 0.0 . . . . ?
C21 C22 C27 C26 179.8(5) . . . . ?
C21 N4 C28 C29 170.9(5) . . . . ?
C21 N4 C28 N5 -11.3(7) . . . . ?
C19 N5 C28 N4 -4.7(7) . . . . ?
C31 N5 C28 N4 -177.4(4) . . . . ?
C19 N5 C28 C29 173.5(5) . . . . ?
C31 N5 C28 C29 0.8(5) . . . . ?
N4 C28 C29 C36 -6.6(9) . . . . ?
N5 C28 C29 C36 175.4(5) . . . . ?
N4 C28 C29 C30 176.1(5) . . . . ?
N5 C28 C29 C30 -1.8(6) . . . . ?
C28 C29 C30 C35 -176.7(6) . . . . ?
C36 C29 C30 C35 6.0(9) . . . . ?
C28 C29 C30 C31 2.2(6) . . . . ?
C36 C29 C30 C31 -175.1(5) . . . . ?
C35 C30 C31 C32 -1.8(8) . . . . ?
C29 C30 C31 C32 179.2(5) . . . . ?
C35 C30 C31 N5 177.3(5) . . . . ?
C29 C30 C31 N5 -1.7(5) . . . . ?
C19 N5 C31 C32 7.2(9) . . . . ?
C28 N5 C31 C32 179.6(5) . . . . ?
C19 N5 C31 C30 -171.8(5) . . . . ?
C28 N5 C31 C30 0.7(5) . . . . ?
C30 C31 C32 C33 1.5(8) . . . . ?
N5 C31 C32 C33 -177.3(6) . . . . ?
C31 C32 C33 C34 -0.2(10) . . . . ?
C32 C33 C34 C35 -0.9(11) . . . . ?
C33 C34 C35 C30 0.7(10) . . . . ?
C31 C30 C35 C34 0.6(8) . . . . ?
C29 C30 C35 C34 179.4(6) . . . . ?
